data_2234554
loop_
_publ_author_name
'Li, Dong-Feng'
'Zhu, Xiao-Fei'
'Guan, Shuang'
'Hou, Rui-Bin'

_publ_section_title
;
 Ethyl
 2-[4,5-bis(butylsulfanyl)-1,3-dithiol-2-ylidene]-1,3-dithiolo[4,5-<i>c</i>]pyrrole-4-carboxylate
;
_journal_coeditor_code CV5262
_journal_issue 5
_journal_name_full 'Acta Crystallographica Section E'
_journal_page_first o1400
_journal_paper_doi 10.1107/S1600536812015309
_journal_volume 68
_journal_year 2012
_chemical_formula_iupac 'C19 H25 N O2 S6'
_chemical_formula_moiety 'C19 H25 N O2 S6'
_chemical_formula_sum 'C19 H25 N O2 S6'
_chemical_formula_weight 491.76
_chemical_name_systematic
;
Ethyl 2-[4,5-bis(butylsulfanyl)-1,3-dithiol-2-ylidene]-
1,3-dithiolo[4,5-<i>c</i>]pyrrole-4-carboxylate
;
_space_group_IT_number 14
_symmetry_cell_setting monoclinic
_symmetry_space_group_name_Hall '-P 2ybc'
_symmetry_space_group_name_H-M 'P 1 21/c 1'
_atom_sites_solution_hydrogens geom
_atom_sites_solution_primary direct
_atom_sites_solution_secondary difmap
_cell_angle_alpha 90.00
_cell_angle_beta 108.408(17)
_cell_angle_gamma 90.00
_cell_formula_units_Z 4
_cell_length_a 9.687(3)
_cell_length_b 26.608(9)
_cell_length_c 8.876(5)
_cell_measurement_reflns_used 15498
_cell_measurement_temperature 288(2)
_cell_measurement_theta_max 27.50
_cell_measurement_theta_min 3.07
_cell_volume 2170.7(16)
_computing_cell_refinement 'RAPID-AUTO (Rigaku, 1998)'
_computing_data_collection 'RAPID-AUTO (Rigaku, 1998)'
_computing_data_reduction 'CrystalStructure (Rigaku/MSC, 2002)'
_computing_molecular_graphics 'SHELXTL (Sheldrick, 2008)'
_computing_publication_material 'SHELXL97 (Sheldrick, 2008)'
_computing_structure_refinement 'SHELXL97 (Sheldrick, 2008)'
_computing_structure_solution 'SHELXS97 (Sheldrick, 2008)'
_diffrn_ambient_temperature 288(2)
_diffrn_measured_fraction_theta_full 0.998
_diffrn_measured_fraction_theta_max 0.998
_diffrn_measurement_device_type 'Rigaku R-AXIS RAPID'
_diffrn_measurement_method '\w scans'
_diffrn_radiation_monochromator graphite
_diffrn_radiation_source 'fine-focus sealed tube'
_diffrn_radiation_type MoK\a
_diffrn_radiation_wavelength 0.71073
_diffrn_reflns_av_R_equivalents 0.0301
_diffrn_reflns_av_sigmaI/netI 0.0227
_diffrn_reflns_limit_h_max 11
_diffrn_reflns_limit_h_min -11
_diffrn_reflns_limit_k_max 31
_diffrn_reflns_limit_k_min -31
_diffrn_reflns_limit_l_max 10
_diffrn_reflns_limit_l_min -10
_diffrn_reflns_number 17087
_diffrn_reflns_theta_full 25.00
_diffrn_reflns_theta_max 25.00
_diffrn_reflns_theta_min 3.12
_diffrn_standards_decay_% 0
_diffrn_standards_interval_count 0
_diffrn_standards_interval_time 0
_diffrn_standards_number 0
_exptl_absorpt_coefficient_mu 0.647
_exptl_absorpt_correction_T_max 0.8980
_exptl_absorpt_correction_T_min 0.7465
_exptl_absorpt_correction_type multi-scan
_exptl_absorpt_process_details '(ABSCOR; Higashi, 1995)'
_exptl_crystal_colour yellow
_exptl_crystal_density_diffrn 1.505
_exptl_crystal_density_method 'not measured'
_exptl_crystal_description block
_exptl_crystal_F_000 1032
_exptl_crystal_size_max 0.48
_exptl_crystal_size_mid 0.18
_exptl_crystal_size_min 0.17
_refine_diff_density_max 0.388
_refine_diff_density_min -0.709
_refine_ls_extinction_method none
_refine_ls_goodness_of_fit_ref 1.044
_refine_ls_hydrogen_treatment constr
_refine_ls_matrix_type full
_refine_ls_number_parameters 309
_refine_ls_number_reflns 3823
_refine_ls_number_restraints 188
_refine_ls_restrained_S_all 1.049
_refine_ls_R_factor_all 0.0525
_refine_ls_R_factor_gt 0.0421
_refine_ls_shift/su_max 0.001
_refine_ls_shift/su_mean 0.000
_refine_ls_structure_factor_coef Fsqd
_refine_ls_weighting_details 'calc w=1/[\s^2^(Fo^2^)+(0.0611P)^2^+1.4202P] where P=(Fo^2^+2Fc^2^)/3'
_refine_ls_weighting_scheme calc
_refine_ls_wR_factor_gt 0.1131
_refine_ls_wR_factor_ref 0.1198
_reflns_number_gt 3114
_reflns_number_total 3823
_reflns_threshold_expression I>2sigma(I)
_cod_data_source_file cv5262.cif
_cod_data_source_block I
_cod_original_cell_volume 2170.7(15)
_cod_original_sg_symbol_H-M 'P 21/c'
_cod_database_code 2234554
_cod_database_fobs_code 2234554

loop_
_symmetry_equiv_pos_as_xyz
'x, y, z'
'-x, y+1/2, -z+1/2'
'-x, -y, -z'
'x, -y-1/2, z-1/2'

loop_
_atom_site_type_symbol
_atom_site_label
_atom_site_fract_x
_atom_site_fract_y
_atom_site_fract_z
_atom_site_U_iso_or_equiv
_atom_site_adp_type
_atom_site_calc_flag
_atom_site_refinement_flags
_atom_site_occupancy
_atom_site_symmetry_multiplicity
_atom_site_disorder_assembly
_atom_site_disorder_group
C C1 0.4627(3) 0.46393(10) 0.2578(3) 0.0442(6) Uani d . 1 1 . .
C C2 0.3963(3) 0.45459(9) 0.3722(3) 0.0413(6) Uani d . 1 1 . .
C C3 0.2598(3) 0.47643(10) 0.3237(3) 0.0448(6) Uani d . 1 1 . .
C C4 0.2437(3) 0.49832(11) 0.1810(3) 0.0486(7) Uani d . 1 1 . .
H H4 0.1619 0.5157 0.1197 0.058 Uiso calc R 1 1 . .
C C5 0.2830(3) 0.43726(10) 0.5907(3) 0.0437(6) Uani d . 1 1 . .
C C6 0.2589(3) 0.42284(10) 0.7241(3) 0.0460(6) Uani d . 1 1 . .
C C7 0.2628(4) 0.37832(11) 0.9810(3) 0.0491(7) Uani d . 1 1 . .
C C8 0.1321(3) 0.39944(11) 0.9317(3) 0.0491(7) Uani d . 1 1 . .
C C9 0.6006(3) 0.44958(11) 0.2450(3) 0.0474(7) Uani d . 1 1 . .
C C10 0.8040(4) 0.40090(14) 0.3572(5) 0.0669(9) Uani d D 1 1 . .
H H10A 0.8668 0.3919 0.4624 0.080 Uiso calc R 1 1 . .
H H10B 0.8542 0.4251 0.3114 0.080 Uiso calc R 1 1 . .
C C11 0.7626(7) 0.3553(2) 0.2540(8) 0.151(3) Uani d D 1 1 . .
H H11A 0.7100 0.3324 0.2992 0.227 Uiso calc R 1 1 . .
H H11B 0.8489 0.3392 0.2466 0.227 Uiso calc R 1 1 . .
H H11C 0.7024 0.3651 0.1499 0.227 Uiso calc R 1 1 . .
S S6 0.00077(10) 0.39799(4) 1.02888(11) 0.0656(3) Uani d . 1 1 A .
C C12 -0.1593(4) 0.37886(14) 0.8701(5) 0.0757(10) Uani d DU 1 1 . .
H H12A -0.2410 0.3777 0.9110 0.091 Uiso calc PR 0.689(10) 1 A 1
H H12B -0.1806 0.4043 0.7876 0.091 Uiso calc PR 0.689(10) 1 A 1
H H12C -0.2459 0.3855 0.8995 0.091 Uiso d PR 0.311(10) 1 A 2
H H12D -0.1662 0.3980 0.7749 0.091 Uiso d PR 0.311(10) 1 A 2
C C13 -0.1481(11) 0.3310(2) 0.7998(12) 0.079(2) Uani d PDU 0.689(10) 1 A 1
H H13A -0.1252 0.3055 0.8820 0.095 Uiso calc PR 0.689(10) 1 A 1
H H13B -0.0684 0.3322 0.7557 0.095 Uiso calc PR 0.689(10) 1 A 1
C C14 -0.2837(10) 0.3163(3) 0.6721(11) 0.084(2) Uani d PDU 0.689(10) 1 A 1
H H14A -0.3045 0.3393 0.5830 0.101 Uiso calc PR 0.689(10) 1 A 1
H H14B -0.3662 0.3155 0.7117 0.101 Uiso calc PR 0.689(10) 1 A 1
C C15 -0.249(2) 0.2639(4) 0.625(2) 0.179(8) Uani d PDU 0.689(10) 1 A 1
H H15A -0.3317 0.2511 0.5421 0.268 Uiso calc PR 0.689(10) 1 A 1
H H15B -0.2273 0.2420 0.7150 0.268 Uiso calc PR 0.689(10) 1 A 1
H H15C -0.1668 0.2656 0.5866 0.268 Uiso calc PR 0.689(10) 1 A 1
C C13' -0.145(3) 0.3255(4) 0.850(4) 0.122(10) Uani d PDU 0.311(10) 1 A 2
H H13C -0.1223 0.3089 0.9524 0.147 Uiso calc PR 0.311(10) 1 A 2
H H13D -0.0655 0.3192 0.8079 0.147 Uiso calc PR 0.311(10) 1 A 2
C C14' -0.282(3) 0.3044(10) 0.740(3) 0.138(8) Uani d PDU 0.311(10) 1 A 2
H H14C -0.3494 0.3320 0.7049 0.165 Uiso calc PR 0.311(10) 1 A 2
H H14D -0.3225 0.2822 0.8020 0.165 Uiso calc PR 0.311(10) 1 A 2
C C15' -0.279(3) 0.2759(10) 0.595(3) 0.105(6) Uani d PDU 0.311(10) 1 A 2
H H15D -0.3770 0.2674 0.5330 0.157 Uiso calc PR 0.311(10) 1 A 2
H H15E -0.2233 0.2457 0.6266 0.157 Uiso calc PR 0.311(10) 1 A 2
H H15F -0.2361 0.2964 0.5331 0.157 Uiso calc PR 0.311(10) 1 A 2
S S5 0.33144(12) 0.34689(4) 1.15800(11) 0.0716(3) Uani d . 1 1 A .
C C16 0.3736(6) 0.29134(14) 1.0928(6) 0.0958(14) Uani d DU 1 1 . .
H H16A 0.4135 0.2961 1.0065 0.115 Uiso calc PR 0.689(10) 1 A 1
H H16B 0.4436 0.2731 1.1779 0.115 Uiso calc PR 0.689(10) 1 A 1
H H16C 0.4545 0.2981 1.0536 0.115 Uiso d PR 0.311(10) 1 A 2
H H16D 0.4117 0.2703 1.1861 0.115 Uiso d PR 0.311(10) 1 A 2
C C17 0.2338(8) 0.2642(2) 1.0379(10) 0.089(2) Uani d PDU 0.689(10) 1 A 1
H H17A 0.1821 0.2680 1.1147 0.106 Uiso calc PR 0.689(10) 1 A 1
H H17B 0.1737 0.2780 0.9374 0.106 Uiso calc PR 0.689(10) 1 A 1
C C18 0.2631(8) 0.2107(2) 1.0189(10) 0.092(2) Uani d PDU 0.689(10) 1 A 1
H H18A 0.3163 0.1958 1.1204 0.111 Uiso calc PR 0.689(10) 1 A 1
H H18B 0.3194 0.2066 0.9467 0.111 Uiso calc PR 0.689(10) 1 A 1
C C19 0.1163(15) 0.1872(6) 0.952(3) 0.132(6) Uani d PDU 0.689(10) 1 A 1
H H19A 0.1271 0.1521 0.9337 0.198 Uiso calc PR 0.689(10) 1 A 1
H H19B 0.0641 0.2033 0.8542 0.198 Uiso calc PR 0.689(10) 1 A 1
H H19C 0.0632 0.1910 1.0266 0.198 Uiso calc PR 0.689(10) 1 A 1
C C17' 0.2867(19) 0.2577(5) 0.9740(15) 0.105(5) Uani d PDU 0.311(10) 1 A 2
H H17C 0.3450 0.2356 0.9319 0.126 Uiso calc PR 0.311(10) 1 A 2
H H17D 0.2157 0.2752 0.8880 0.126 Uiso calc PR 0.311(10) 1 A 2
C C18' 0.219(3) 0.2313(8) 1.081(2) 0.127(6) Uani d PDU 0.311(10) 1 A 2
H H18C 0.1472 0.2527 1.1031 0.152 Uiso calc PR 0.311(10) 1 A 2
H H18D 0.2931 0.2231 1.1803 0.152 Uiso calc PR 0.311(10) 1 A 2
C C19' 0.149(3) 0.1841(9) 0.999(5) 0.118(10) Uani d PDU 0.311(10) 1 A 2
H H19D 0.1170 0.1641 1.0714 0.176 Uiso calc PR 0.311(10) 1 A 2
H H19E 0.2182 0.1654 0.9641 0.176 Uiso calc PR 0.311(10) 1 A 2
H H19F 0.0671 0.1927 0.9087 0.176 Uiso calc PR 0.311(10) 1 A 2
N N1 0.3666(3) 0.49065(8) 0.1432(3) 0.0486(6) Uani d . 1 1 . .
H H1 0.3813 0.5013 0.0580 0.058 Uiso calc R 1 1 . .
O O1 0.6480(2) 0.46096(8) 0.1393(3) 0.0581(6) Uani d . 1 1 . .
O O2 0.6701(2) 0.42077(8) 0.3638(2) 0.0540(5) Uani d . 1 1 . .
S S1 0.44602(8) 0.42390(3) 0.54986(9) 0.0483(2) Uani d . 1 1 . .
S S2 0.15379(9) 0.47146(3) 0.44873(10) 0.0558(2) Uani d . 1 1 . .
S S3 0.09887(9) 0.43714(3) 0.76775(9) 0.0564(2) Uani d . 1 1 . .
S S4 0.38360(9) 0.39046(3) 0.87406(10) 0.0548(2) Uani d . 1 1 . .

loop_
_atom_site_aniso_label
_atom_site_aniso_U_11
_atom_site_aniso_U_22
_atom_site_aniso_U_33
_atom_site_aniso_U_12
_atom_site_aniso_U_13
_atom_site_aniso_U_23
C1 0.0517(17) 0.0411(14) 0.0481(15) -0.0027(12) 0.0276(13) 0.0018(12)
C2 0.0472(16) 0.0381(13) 0.0444(14) -0.0021(11) 0.0229(13) 0.0003(11)
C3 0.0484(17) 0.0425(14) 0.0506(16) -0.0013(12) 0.0255(13) 0.0013(12)
C4 0.0568(18) 0.0460(15) 0.0491(16) 0.0038(13) 0.0251(14) 0.0055(12)
C5 0.0471(16) 0.0429(14) 0.0487(15) -0.0026(12) 0.0259(13) 0.0010(12)
C6 0.0496(17) 0.0474(15) 0.0467(16) -0.0024(12) 0.0235(13) 0.0010(12)
C7 0.0605(19) 0.0465(15) 0.0455(16) -0.0039(13) 0.0244(14) 0.0016(12)
C8 0.0568(19) 0.0524(16) 0.0460(16) -0.0051(14) 0.0277(14) 0.0034(13)
C9 0.0504(17) 0.0474(15) 0.0500(16) -0.0085(13) 0.0238(14) -0.0008(13)
C10 0.0492(19) 0.082(2) 0.075(2) 0.0094(17) 0.0266(17) 0.0141(19)
C11 0.134(6) 0.165(6) 0.179(7) 0.040(5) 0.084(5) 0.022(5)
S6 0.0676(6) 0.0819(6) 0.0619(5) -0.0029(4) 0.0415(5) 0.0085(4)
C12 0.063(2) 0.080(2) 0.096(3) -0.0058(18) 0.042(2) 0.006(2)
C13 0.075(4) 0.067(3) 0.104(6) -0.010(3) 0.041(4) 0.014(3)
C14 0.072(4) 0.072(4) 0.113(6) -0.011(3) 0.037(4) 0.010(4)
C15 0.164(15) 0.094(8) 0.266(18) -0.016(8) 0.050(13) -0.060(10)
C13' 0.115(14) 0.089(9) 0.149(17) 0.001(10) 0.021(13) 0.001(11)
C14' 0.133(14) 0.094(12) 0.166(17) -0.024(11) 0.018(14) -0.004(12)
C15' 0.081(12) 0.099(15) 0.132(12) -0.022(11) 0.029(11) 0.030(10)
S5 0.0952(7) 0.0666(5) 0.0576(5) 0.0101(5) 0.0307(5) 0.0186(4)
C16 0.120(4) 0.060(2) 0.105(3) 0.011(2) 0.031(3) 0.018(2)
C17 0.112(5) 0.067(4) 0.090(5) 0.007(3) 0.037(4) -0.004(3)
C18 0.121(5) 0.060(3) 0.107(5) 0.007(4) 0.051(4) -0.003(3)
C19 0.133(10) 0.103(9) 0.152(11) -0.035(9) 0.035(9) -0.005(8)
C17' 0.152(12) 0.076(9) 0.122(10) -0.009(7) 0.092(9) -0.034(7)
C18' 0.173(15) 0.102(12) 0.140(13) -0.015(10) 0.098(11) -0.019(10)
C19' 0.110(16) 0.043(8) 0.20(3) 0.021(7) 0.046(16) 0.032(10)
N1 0.0611(16) 0.0467(13) 0.0473(13) 0.0003(11) 0.0302(12) 0.0063(11)
O1 0.0600(13) 0.0686(13) 0.0588(13) -0.0016(11) 0.0373(11) 0.0114(10)
O2 0.0493(12) 0.0639(13) 0.0566(12) 0.0012(10) 0.0281(10) 0.0102(10)
S1 0.0495(4) 0.0527(4) 0.0506(4) 0.0049(3) 0.0271(3) 0.0094(3)
S2 0.0520(5) 0.0668(5) 0.0599(5) 0.0112(4) 0.0336(4) 0.0159(4)
S3 0.0546(5) 0.0706(5) 0.0541(5) 0.0094(4) 0.0315(4) 0.0154(4)
S4 0.0523(5) 0.0657(5) 0.0522(4) 0.0051(4) 0.0247(4) 0.0095(4)

loop_
_atom_type_symbol
_atom_type_description
_atom_type_scat_dispersion_real
_atom_type_scat_dispersion_imag
_atom_type_scat_source
C C 0.0033 0.0016 'International Tables Vol C Tables 4.2.6.8 and 6.1.1.4'
H H 0.0000 0.0000 'International Tables Vol C Tables 4.2.6.8 and 6.1.1.4'
N N 0.0061 0.0033 'International Tables Vol C Tables 4.2.6.8 and 6.1.1.4'
O O 0.0106 0.0060 'International Tables Vol C Tables 4.2.6.8 and 6.1.1.4'
S S 0.1246 0.1234 'International Tables Vol C Tables 4.2.6.8 and 6.1.1.4'

loop_
_geom_angle_atom_site_label_1
_geom_angle_atom_site_label_2
_geom_angle_atom_site_label_3
_geom_angle
N1 C1 C2 106.2(2)
N1 C1 C9 121.5(2)
C2 C1 C9 132.3(3)
C3 C2 C1 108.4(3)
C3 C2 S1 116.9(2)
C1 C2 S1 134.7(2)
C4 C3 C2 106.7(3)
C4 C3 S2 135.3(2)
C2 C3 S2 118.0(2)
N1 C4 C3 108.5(3)
N1 C4 H4 125.8
C3 C4 H4 125.8
C6 C5 S2 120.6(2)
C6 C5 S1 122.9(2)
S2 C5 S1 116.44(15)
C5 C6 S4 123.6(2)
C5 C6 S3 123.3(2)
S4 C6 S3 113.05(15)
C8 C7 S5 124.1(2)
C8 C7 S4 118.3(2)
S5 C7 S4 116.94(19)
C7 C8 S3 115.6(2)
C7 C8 S6 126.6(2)
S3 C8 S6 117.47(18)
O1 C9 O2 123.3(3)
O1 C9 C1 126.2(3)
O2 C9 C1 110.5(2)
O2 C10 C11 104.8(3)
O2 C10 H10A 110.8
C11 C10 H10A 110.8
O2 C10 H10B 110.8
C11 C10 H10B 110.8
H10A C10 H10B 108.9
C10 C11 H11A 109.5
C10 C11 H11B 109.5
H11A C11 H11B 109.5
C10 C11 H11C 109.5
H11A C11 H11C 109.5
H11B C11 H11C 109.5
C8 S6 C12 101.55(17)
C13 C12 C13' 18.5(16)
C13 C12 S6 115.1(5)
C13' C12 S6 106.3(12)
C13 C12 H12A 108.5
C13' C12 H12A 97.8
S6 C12 H12A 108.5
C13 C12 H12B 108.5
C13' C12 H12B 126.8
S6 C12 H12B 108.5
H12A C12 H12B 107.5
C13 C12 H12C 117.9
C13' C12 H12C 109.6
S6 C12 H12C 109.9
H12A C12 H12C 13.5
H12B C12 H12C 94.7
C13 C12 H12D 94.6
C13' C12 H12D 113.1
S6 C12 H12D 109.7
H12A C12 H12D 120.2
H12B C12 H12D 15.7
H12C C12 H12D 108.2
C12 C13 C14 113.2(7)
C12 C13 H13A 108.9
C14 C13 H13A 108.9
C12 C13 H13B 108.9
C14 C13 H13B 108.9
H13A C13 H13B 107.8
C13 C14 C15 103.5(10)
C13 C14 H14A 111.1
C15 C14 H14A 111.1
C13 C14 H14B 111.1
C15 C14 H14B 111.1
H14A C14 H14B 109.0
C14 C15 H15A 109.5
C14 C15 H15B 109.5
H15A C15 H15B 109.5
C14 C15 H15C 109.5
H15A C15 H15C 109.5
H15B C15 H15C 109.5
C12 C13' C14' 110.6(18)
C12 C13' H13C 109.5
C14' C13' H13C 109.5
C12 C13' H13D 109.5
C14' C13' H13D 109.5
H13C C13' H13D 108.1
C13' C14' C15' 120(3)
C13' C14' H14C 107.3
C15' C14' H14C 107.3
C13' C14' H14D 107.3
C15' C14' H14D 107.3
H14C C14' H14D 106.9
C14' C15' H15D 109.5
C14' C15' H15E 109.5
H15D C15' H15E 109.5
C14' C15' H15F 109.5
H15D C15' H15F 109.5
H15E C15' H15F 109.5
C16 S5 C7 100.3(2)
C17' C16 C17 35.7(6)
C17' C16 S5 130.5(8)
C17 C16 S5 104.2(4)
C17' C16 H16A 77.8
C17 C16 H16A 110.9
S5 C16 H16A 110.9
C17' C16 H16B 111.4
C17 C16 H16B 110.9
S5 C16 H16B 110.9
H16A C16 H16B 108.9
C17' C16 H16C 101.8
C17 C16 H16C 137.3
S5 C16 H16C 105.7
H16A C16 H16C 28.6
H16B C16 H16C 85.8
C17' C16 H16D 104.2
C17 C16 H16D 93.6
S5 C16 H16D 106.3
H16A C16 H16D 127.6
H16B C16 H16D 20.6
H16C C16 H16D 106.3
C18 C17 C16 108.7(6)
C18 C17 H17A 110.0
C16 C17 H17A 110.0
C18 C17 H17B 110.0
C16 C17 H17B 110.0
H17A C17 H17B 108.3
C17 C18 C19 104.9(9)
C17 C18 H18A 110.8
C19 C18 H18A 110.8
C17 C18 H18B 110.8
C19 C18 H18B 110.8
H18A C18 H18B 108.9
C18 C19 H19A 109.5
C18 C19 H19B 109.5
H19A C19 H19B 109.5
C18 C19 H19C 109.5
H19A C19 H19C 109.5
H19B C19 H19C 109.5
C16 C17' C18' 95.7(11)
C16 C17' H17C 112.6
C18' C17' H17C 112.6
C16 C17' H17D 112.6
C18' C17' H17D 112.6
H17C C17' H17D 110.1
C17' C18' C19' 108(2)
C17' C18' H18C 110.1
C19' C18' H18C 110.1
C17' C18' H18D 110.1
C19' C18' H18D 110.1
H18C C18' H18D 108.4
C18' C19' H19D 109.5
C18' C19' H19E 109.5
H19D C19' H19E 109.5
C18' C19' H19F 109.5
H19D C19' H19F 109.5
H19E C19' H19F 109.5
C1 N1 C4 110.2(2)
C1 N1 H1 124.9
C4 N1 H1 124.9
C9 O2 C10 115.5(2)
C2 S1 C5 94.82(13)
C5 S2 C3 93.89(14)
C8 S3 C6 96.81(14)
C6 S4 C7 94.90(14)

loop_
_geom_bond_atom_site_label_1
_geom_bond_atom_site_label_2
_geom_bond_distance
C1 N1 1.345(4)
C1 C2 1.385(4)
C1 C9 1.427(4)
C2 C3 1.383(4)
C2 S1 1.704(3)
C3 C4 1.358(4)
C3 S2 1.738(3)
C4 N1 1.350(4)
C4 H4 0.9300
C5 C6 1.333(4)
C5 S2 1.728(3)
C5 S1 1.765(3)
C6 S4 1.720(3)
C6 S3 1.754(3)
C7 C8 1.327(4)
C7 S5 1.718(3)
C7 S4 1.753(3)
C8 S3 1.713(3)
C8 S6 1.748(3)
C9 O1 1.206(3)
C9 O2 1.306(4)
C10 O2 1.419(4)
C10 C11 1.496(4)
C10 H10A 0.9700
C10 H10B 0.9700
C11 H11A 0.9600
C11 H11B 0.9600
C11 H11C 0.9600
S6 C12 1.808(4)
C12 C13 1.437(6)
C12 C13' 1.444(9)
C12 H12A 0.9700
C12 H12B 0.9700
C12 H12C 0.9700
C12 H12D 0.9700
C13 C14 1.491(7)
C13 H13A 0.9700
C13 H13B 0.9700
C14 C15 1.524(4)
C14 H14A 0.9700
C14 H14B 0.9700
C15 H15A 0.9600
C15 H15B 0.9600
C15 H15C 0.9600
C13' C14' 1.484(9)
C13' H13C 0.9700
C13' H13D 0.9700
C14' C15' 1.501(9)
C14' H14C 0.9700
C14' H14D 0.9700
C15' H15D 0.9600
C15' H15E 0.9600
C15' H15F 0.9600
S5 C16 1.684(4)
C16 C17' 1.435(9)
C16 C17 1.475(7)
C16 H16A 0.9700
C16 H16B 0.9700
C16 H16C 0.9700
C16 H16D 0.9700
C17 C18 1.473(7)
C17 H17A 0.9700
C17 H17B 0.9700
C18 C19 1.495(8)
C18 H18A 0.9700
C18 H18B 0.9700
C19 H19A 0.9600
C19 H19B 0.9600
C19 H19C 0.9600
C17' C18' 1.485(9)
C17' H17C 0.9700
C17' H17D 0.9700
C18' C19' 1.503(9)
C18' H18C 0.9700
C18' H18D 0.9700
C19' H19D 0.9600
C19' H19E 0.9600
C19' H19F 0.9600
N1 H1 0.8600

loop_
_geom_hbond_atom_site_label_D
_geom_hbond_atom_site_label_H
_geom_hbond_atom_site_label_A
_geom_hbond_site_symmetry_A
_geom_hbond_distance_DH
_geom_hbond_distance_HA
_geom_hbond_distance_DA
_geom_hbond_angle_DHA
N1 H1 O1 3_665 0.86 1.96 2.782(3) 159.5
